data_7234968
loop_
_publ_author_name
'Neumann, Tristan'
'Gallo, Gianpiero'
'Jess, Inke'
'Dinnebier, Robert E.'
'N\"ather, Christian'

_publ_section_title
;
 Thermodynamically stable and metastable coordination polymers synthesized
 from solution and the solid state
;
_journal_issue 2
_journal_name_full CrystEngComm
_journal_page_first 184
_journal_page_last 194
_journal_paper_doi 10.1039/C9CE01589B
_journal_volume 22
_journal_year 2020
_chemical_formula_moiety ' C8 H7 Fe N3 S2'
_chemical_formula_sum 'C8 H7 Fe N3 S2'
_chemical_formula_weight 265.14
_space_group_IT_number 2
_space_group_name_Hall '-P 1'
_space_group_name_H-M_alt 'P -1'
_symmetry_cell_setting triclinic
_symmetry_Int_Tables_number 2
_symmetry_space_group_name_H-M 'P -1'
_audit_creation_method TOPAS
_audit_update_record
;
2019-10-04 deposited with the CCDC.	2019-11-04 downloaded from the CCDC.
;
_cell_angle_alpha 70.083(5)
_cell_angle_beta 78.969(7)
_cell_angle_gamma 75.518(4)
_cell_formula_units_Z 2
_cell_length_a 5.6544(4)
_cell_length_b 10.3052(8)
_cell_length_c 10.4498(7)
_cell_measurement_temperature 298
_cell_volume 550.52(7)
_diffrn_ambient_temperature 298
_diffrn_detector
; 
 MYTHEN II (Dectris)   
;
_diffrn_detector_type 'MYTHEN II (Dectris)'
_diffrn_measurement_device_type Stoe-Stadi-P
_diffrn_radiation_probe x-ray
_diffrn_radiation_type 'Mo K\a'
_diffrn_radiation_wavelength 0.7093
_diffrn_source_type Mo-tube
_exptl_absorpt_process_details
;   
 ?
;
_exptl_crystal_colour red
_exptl_crystal_density_diffrn 1.581
_exptl_crystal_description 'microcrystalline powder'
_pd_calc_method 'Rietveld Refinement'
_pd_instr_location
; 
'Max Planck Institute for Solid State Research - Stuttgart, Germany'
;
_pd_meas_2theta_range_inc 0.015
_pd_meas_2theta_range_max 50
_pd_meas_2theta_range_min 2
_pd_meas_scan_method step
_pd_proc_2theta_range_inc 0.01
_pd_proc_2theta_range_max 40
_pd_proc_2theta_range_min 3
_pd_proc_info_data_reduction binning
_pd_proc_info_excluded_regions
;
 ?
;
_pd_proc_ls_background_function
;   
'Chebyshev polynomial'
;
_pd_proc_ls_peak_cutoff 0.00100
_pd_proc_ls_profile_function
;
 Fundamental parameters
;
_pd_proc_ls_prof_R_factor 0.0250
_pd_proc_ls_prof_wR_factor 0.0312
_pd_spec_mounting
; 
'0.3 mm glass capillary'
;
_pd_spec_mount_mode transmission
_pd_spec_shape cylinder
_refine_ls_number_parameters 55
_refine_ls_R_Fsqd_factor 0.0146
_cod_data_source_file c9ce01589b2.cif
_cod_data_source_block 'global_CCDC3'
_cod_depositor_comments
;
The following automatic conversions were performed:

data item '_diffrn_radiation_probe' value 'X-ray' was changed to
'x-ray' in accordance with the
/home/data/users/saulius/crontab/automatic-downloads/rss-feeds/RSC/lib/dictionaries/cif_core.dic
dictionary named 'cif_core.dic' version 2.4.2 last updated on
2011-04-26.

Automatic conversion script
Id: cif_fix_values 6909 2019-04-08 15:41:33Z antanas 

 Adding full bibliography for 7234964--7234970.cif.

 Adding full bibliography for 7234964--7234970.cif.
;
_cod_original_sg_symbol_H-M P-1
_cod_original_formula_sum ' C8 H7 Fe N3 S2'
_cod_database_code 7234968

loop_
_symmetry_equiv_pos_as_xyz
'x, y, z '
'-x, -y, -z '

loop_
_atom_site_label
_atom_site_type_symbol
_atom_site_symmetry_multiplicity
_atom_site_fract_x
_atom_site_fract_y
_atom_site_fract_z
_atom_site_occupancy
_atom_site_B_iso_or_equiv
Fe1 Fe 2 0.6182(13) 0.8402(7) 0.1676(7) 1 1.2(2)
S1 S 2 0.9716(18) 0.6179(8) 0.1728(8) 1 1.50(18)
C1 C 2 1.2195(18) 0.6812(8) 0.1532(8) 1 1.50(18)
N1 N 2 1.3907(18) 0.7281(8) 0.1359(8) 1 1.50(18)
S2 S 2 -0.2961(17) -0.0786(7) 0.8801(8) 1 1.50(18)
C2 C 2 -0.0558(17) -0.0082(7) 0.8588(8) 1 1.50(18)
N2 N 2 0.1132(17) 0.0387(7) 0.8477(8) 1 1.50(18)
N11 N 2 0.537(3) 0.7848(11) 0.3971(7) 1 1.5(4)
C11 C 2 0.309(3) 0.769(3) 0.4525(16) 0.554(9) 1.5(4)
H11 H 2 0.188(3) 0.786(5) 0.394(3) 0.554(9) 1.5(4)
C12 C 2 0.241(5) 0.730(4) 0.5945(19) 0.554(9) 1.5(4)
H12 H 2 0.076(6) 0.721(6) 0.630(3) 0.554(9) 1.5(4)
C13 C 2 0.421(7) 0.705(3) 0.6852(8) 1 1.5(4)
C14 C 2 0.656(6) 0.722(3) 0.6223(13) 0.554(9) 1.5(4)
H14 H 2 0.784(7) 0.705(5) 0.676(2) 0.554(9) 1.5(4)
C15 C 2 0.705(3) 0.762(3) 0.4809(15) 0.554(9) 1.5(4)
H15 H 2 0.867(3) 0.774(4) 0.441(2) 0.554(9) 1.5(4)
C16 C 2 0.355(10) 0.663(4) 0.8378(10) 1 1.5(4)
C11p C 2 0.473(5) 0.8833(15) 0.4606(13) 0.446(9) 1.5(4)
H11p H 2 0.471(8) 0.9789(13) 0.4077(19) 0.446(9) 1.5(4)
C12p C 2 0.416(6) 0.850(3) 0.6032(15) 0.446(9) 1.5(4)
H12p H 2 0.374(8) 0.922(3) 0.645(2) 0.446(9) 1.5(4)
C14p C 2 0.485(8) 0.607(2) 0.6138(11) 0.446(9) 1.5(4)
H14p H 2 0.490(12) 0.510(2) 0.6617(17) 0.446(9) 1.5(4)
C15p C 2 0.543(6) 0.6505(12) 0.4729(12) 0.446(9) 1.5(4)
H15p H 2 0.589(8) 0.5807(12) 0.4275(19) 0.446(9) 1.5(4)

loop_
_atom_type_symbol
_atom_type_oxidation_number
Fe 2
C 4
N -3
S -2
H 1

loop_
_geom_angle_atom_site_label_1
_geom_angle_atom_site_label_2
_geom_angle_atom_site_label_3
_geom_angle
_geom_angle_site_symmetry_1
_geom_angle_site_symmetry_2
_geom_angle_site_symmetry_3
S1 C1 N1 178.0(8) 1_555 1_555 1_555

loop_
_geom_bond_atom_site_label_1
_geom_bond_atom_site_label_2
_geom_bond_distance
_geom_bond_multiplicity
S1 C1 1.640(14) 1
